data_2021777
loop_
_publ_author_name
'Vicentes, Daniel E.'
'Rodr\'iguez, Ricaurte'
'Ochoa, Patricia'
'Cobo, Justo'
'Glidewell, Christopher'

_publ_section_title
;
 A concise and efficient synthesis of amino-substituted
 (1<i>H</i>-benzo[<i>d</i>]imidazol-1-yl)pyrimidine hybrids: synthetic
 sequence and the molecular and supramolecular structures of six examples
;
_journal_coeditor_code OV3133
_journal_issue 10
_journal_name_full 'Acta Crystallographica Section C'
_journal_page_first
;
;
_journal_paper_doi 10.1107/S2053229619012087
_journal_volume 75
_journal_year 2019
_chemical_formula_iupac 'C19 H18 N6 O, H2 O'
_chemical_formula_moiety 'C19 H18 N6 O, H2 O'
_chemical_formula_sum 'C19 H20 N6 O2'
_chemical_formula_weight 364.41
_chemical_name_systematic
'6-Methoxy-4-[2-(4-methylphenyl)-1<i>H</i>-benzo[<i>d</i>]imidazol-1-yl]pyrimidine-2,5-diamine monohydrate'
_space_group_crystal_system triclinic
_space_group_IT_number 2
_space_group_name_Hall '-P 1'
_space_group_name_H-M_alt 'P -1'
_symmetry_space_group_name_Hall '-P 1'
_symmetry_space_group_name_H-M 'P -1'
_atom_sites_solution_hydrogens mixed
_atom_sites_solution_primary difmap
_audit_creation_method SHELXL2014
_cell_angle_alpha 109.105(3)
_cell_angle_beta 109.171(3)
_cell_angle_gamma 97.138(3)
_cell_formula_units_Z 2
_cell_length_a 8.1992(7)
_cell_length_b 11.0160(8)
_cell_length_c 11.4240(9)
_cell_measurement_reflns_used 4063
_cell_measurement_temperature 100(2)
_cell_measurement_theta_max 27.483
_cell_measurement_theta_min 2.247
_cell_volume 889.35(13)
_computing_cell_refinement
;
SAINT (Bruker, 2017)
;
_computing_data_collection
;
APEX3 (Bruker, 2018)
;
_computing_data_reduction
;
SAINT (Bruker, 2017)
;
_computing_molecular_graphics
;
PLATON (Spek, 2009)
;
_computing_publication_material
;
SHELXL2014 (Sheldrick, 2015b) and PLATON (Spek, 2009)
;
_computing_structure_refinement
;
SHELXL2014 (Sheldrick, 2015b)
;
_computing_structure_solution
;
SHELXT2014 (Sheldrick, 2015a)
;
_diffrn_ambient_temperature 100(2)
_diffrn_measured_fraction_theta_full 0.997
_diffrn_measured_fraction_theta_max 0.997
_diffrn_measurement_device_type 'Bruker D8 Venture'
_diffrn_measurement_method '\f and \w scans'
_diffrn_radiation_monochromator 'multilayer mirror'
_diffrn_radiation_type MoK\a
_diffrn_radiation_wavelength 0.71073
_diffrn_reflns_av_R_equivalents 0.0361
_diffrn_reflns_av_unetI/netI 0.0155
_diffrn_reflns_limit_h_max 10
_diffrn_reflns_limit_h_min -10
_diffrn_reflns_limit_k_max 14
_diffrn_reflns_limit_k_min -14
_diffrn_reflns_limit_l_max 14
_diffrn_reflns_limit_l_min -14
_diffrn_reflns_number 45501
_diffrn_reflns_theta_full 25.242
_diffrn_reflns_theta_max 27.483
_diffrn_reflns_theta_min 2.247
_diffrn_source 'INCOATEC high brilliance microfocus sealed tube'
_diffrn_standards_decay_% 0
_diffrn_standards_interval_count 0
_diffrn_standards_interval_time 0
_diffrn_standards_number 0
_exptl_absorpt_coefficient_mu 0.093
_exptl_absorpt_correction_T_max 0.980
_exptl_absorpt_correction_T_min 0.964
_exptl_absorpt_correction_type multi-scan
_exptl_absorpt_process_details
;
(SADABS; Bruker, 2016)
;
_exptl_crystal_colour colourles
_exptl_crystal_density_diffrn 1.361
_exptl_crystal_description block
_exptl_crystal_F_000 384
_exptl_crystal_size_max 0.250
_exptl_crystal_size_mid 0.250
_exptl_crystal_size_min 0.220
_refine_diff_density_max 0.305
_refine_diff_density_min -0.346
_refine_ls_extinction_method none
_refine_ls_goodness_of_fit_ref 1.033
_refine_ls_hydrogen_treatment mixed
_refine_ls_matrix_type full
_refine_ls_number_parameters 264
_refine_ls_number_reflns 4062
_refine_ls_number_restraints 0
_refine_ls_restrained_S_all 1.033
_refine_ls_R_factor_all 0.0416
_refine_ls_R_factor_gt 0.0369
_refine_ls_shift/su_max 0.000
_refine_ls_shift/su_mean 0.000
_refine_ls_structure_factor_coef Fsqd
_refine_ls_weighting_details 'w=1/[\s^2^(Fo^2^)+(0.0447P)^2^+0.5045P] where P=(Fo^2^+2Fc^2^)/3'
_refine_ls_weighting_scheme calc
_refine_ls_wR_factor_gt 0.0937
_refine_ls_wR_factor_ref 0.0985
_reflns_number_gt 3658
_reflns_number_total 4062
_reflns_threshold_expression 'I > 2\s(I)'
_cod_data_source_file ov3133sup1.cif
_cod_data_source_block V
_cod_original_cell_volume 889.35(12)
_cod_database_code 2021777
_shelx_space_group_comment
;
The symmetry employed for this shelxl refinement is uniquely defined
by the following loop, which should always be used as a source of
symmetry information in preference to the above space-group names.
They are only intended as comments.
;
_shelx_estimated_absorpt_t_min 0.977
_shelx_estimated_absorpt_t_max 0.980
_shelxl_version_number 2.014

loop_
_space_group_symop_operation_xyz
'x, y, z'
'-x, -y, -z'

loop_
_atom_site_type_symbol
_atom_site_label
_atom_site_fract_x
_atom_site_fract_y
_atom_site_fract_z
_atom_site_U_iso_or_equiv
_atom_site_adp_type
_atom_site_calc_flag
_atom_site_occupancy
N N1 0.40225(13) 0.33365(9) 0.92094(9) 0.0143(2) Uani d 1
C C2 0.25364(15) 0.36368(11) 0.85219(11) 0.0137(2) Uani d 1
N N3 0.20172(13) 0.35272(9) 0.72400(9) 0.01378(19) Uani d 1
C C4 0.31130(15) 0.31190(10) 0.66318(11) 0.0129(2) Uani d 1
C C5 0.46866(15) 0.28374(11) 0.72253(11) 0.0135(2) Uani d 1
C C6 0.50625(15) 0.29744(10) 0.85722(11) 0.0137(2) Uani d 1
N N21 0.14698(14) 0.40296(10) 0.91704(10) 0.0171(2) Uani d 1
H H21A 0.056(2) 0.4355(15) 0.8766(15) 0.021 Uiso d 1
H H21B 0.183(2) 0.4186(15) 1.0037(16) 0.021 Uiso d 1
N N41 0.25100(13) 0.29007(9) 0.52339(9) 0.01324(19) Uani d 1
C C42 0.21619(14) 0.38007(11) 0.46339(11) 0.0130(2) Uani d 1
N N43 0.12910(13) 0.32076(9) 0.33160(9) 0.0145(2) Uani d 1
C C43A 0.10150(15) 0.18494(11) 0.30189(11) 0.0144(2) Uani d 1
C C44 0.01439(16) 0.07561(12) 0.17852(12) 0.0184(2) Uani d 1
H H44 -0.0347 0.0875 0.0965 0.022 Uiso calc 1
C C45 0.00212(16) -0.05079(12) 0.17997(12) 0.0197(2) Uani d 1
H H45 -0.0566 -0.1263 0.0974 0.024 Uiso calc 1
C C46 0.07440(16) -0.06958(11) 0.30048(12) 0.0184(2) Uani d 1
H H46 0.0623 -0.1575 0.2978 0.022 Uiso calc 1
C C47 0.16313(15) 0.03751(11) 0.42343(12) 0.0166(2) Uani d 1
H H47 0.2127 0.0254 0.5053 0.020 Uiso calc 1
C C47A 0.17567(15) 0.16383(11) 0.42058(11) 0.0138(2) Uani d 1
C C421 0.27619(15) 0.52499(11) 0.53883(11) 0.0134(2) Uani d 1
C C422 0.43789(15) 0.58486(11) 0.65114(12) 0.0161(2) Uani d 1
H H422 0.5103 0.5315 0.6813 0.019 Uiso calc 1
C C423 0.49301(16) 0.72227(12) 0.71887(12) 0.0182(2) Uani d 1
H H423 0.6038 0.7619 0.7946 0.022 Uiso calc 1
C C424 0.38859(16) 0.80323(11) 0.67770(12) 0.0182(2) Uani d 1
C C425 0.22742(16) 0.74242(11) 0.56505(12) 0.0167(2) Uani d 1
H H425 0.1547 0.7959 0.5354 0.020 Uiso calc 1
C C426 0.17137(15) 0.60504(11) 0.49551(11) 0.0145(2) Uani d 1
H H426 0.0618 0.5655 0.4186 0.017 Uiso calc 1
C C427 0.4488(2) 0.95229(13) 0.75377(15) 0.0284(3) Uani d 1
H H47A 0.3440 0.9877 0.7489 0.043 Uiso calc 1
H H47B 0.5175 0.9921 0.7136 0.043 Uiso calc 1
H H47C 0.5240 0.9738 0.8483 0.043 Uiso calc 1
N N51 0.59367(14) 0.25492(10) 0.66395(11) 0.0178(2) Uani d 1
H H51A 0.657(2) 0.2022(16) 0.6950(15) 0.021 Uiso d 1
H H51B 0.546(2) 0.2219(15) 0.5727(17) 0.021 Uiso d 1
O O61 0.65871(11) 0.26926(8) 0.91703(8) 0.01699(18) Uani d 1
C C61 0.70010(17) 0.27876(13) 1.05313(12) 0.0209(3) Uani d 1
H H61A 0.6157 0.2071 1.0526 0.031 Uiso calc 1
H H61B 0.6906 0.3650 1.1079 0.031 Uiso calc 1
H H61C 0.8221 0.2706 1.0914 0.031 Uiso calc 1
O O1 0.15431(12) 0.48181(9) 0.18498(9) 0.01827(18) Uani d 1
H H1A 0.144(2) 0.4325(17) 0.2297(17) 0.027 Uiso d 1
H H1B 0.225(2) 0.5596(18) 0.2457(17) 0.027 Uiso d 1

loop_
_atom_site_aniso_label
_atom_site_aniso_U_11
_atom_site_aniso_U_22
_atom_site_aniso_U_33
_atom_site_aniso_U_12
_atom_site_aniso_U_13
_atom_site_aniso_U_23
N1 0.0166(5) 0.0127(4) 0.0125(4) 0.0034(4) 0.0044(4) 0.0053(4)
C2 0.0166(5) 0.0105(5) 0.0135(5) 0.0021(4) 0.0057(4) 0.0048(4)
N3 0.0153(4) 0.0136(4) 0.0127(4) 0.0044(3) 0.0053(4) 0.0055(4)
C4 0.0167(5) 0.0104(5) 0.0117(5) 0.0022(4) 0.0055(4) 0.0049(4)
C5 0.0154(5) 0.0111(5) 0.0144(5) 0.0029(4) 0.0069(4) 0.0046(4)
C6 0.0143(5) 0.0097(5) 0.0145(5) 0.0017(4) 0.0032(4) 0.0048(4)
N21 0.0194(5) 0.0213(5) 0.0132(5) 0.0089(4) 0.0077(4) 0.0075(4)
N41 0.0171(4) 0.0112(4) 0.0119(4) 0.0039(3) 0.0059(4) 0.0048(4)
C42 0.0135(5) 0.0145(5) 0.0143(5) 0.0052(4) 0.0074(4) 0.0074(4)
N43 0.0168(5) 0.0144(5) 0.0136(5) 0.0045(4) 0.0071(4) 0.0057(4)
C43A 0.0160(5) 0.0145(5) 0.0154(5) 0.0051(4) 0.0082(4) 0.0066(4)
C44 0.0214(6) 0.0185(6) 0.0140(5) 0.0051(4) 0.0064(4) 0.0056(4)
C45 0.0220(6) 0.0154(5) 0.0166(6) 0.0025(4) 0.0063(5) 0.0021(4)
C46 0.0201(6) 0.0132(5) 0.0217(6) 0.0038(4) 0.0088(5) 0.0062(5)
C47 0.0193(6) 0.0153(5) 0.0165(5) 0.0048(4) 0.0073(4) 0.0076(4)
C47A 0.0150(5) 0.0139(5) 0.0128(5) 0.0040(4) 0.0069(4) 0.0041(4)
C421 0.0163(5) 0.0134(5) 0.0137(5) 0.0040(4) 0.0089(4) 0.0063(4)
C422 0.0161(5) 0.0161(5) 0.0176(5) 0.0050(4) 0.0071(4) 0.0077(4)
C423 0.0179(5) 0.0166(5) 0.0175(6) 0.0007(4) 0.0066(4) 0.0052(4)
C424 0.0238(6) 0.0133(5) 0.0203(6) 0.0035(4) 0.0130(5) 0.0063(4)
C425 0.0217(6) 0.0160(5) 0.0199(6) 0.0088(4) 0.0127(5) 0.0102(4)
C426 0.0159(5) 0.0163(5) 0.0143(5) 0.0048(4) 0.0082(4) 0.0071(4)
C427 0.0361(7) 0.0139(6) 0.0301(7) 0.0033(5) 0.0114(6) 0.0052(5)
N51 0.0180(5) 0.0215(5) 0.0182(5) 0.0086(4) 0.0098(4) 0.0091(4)
O61 0.0163(4) 0.0187(4) 0.0161(4) 0.0069(3) 0.0044(3) 0.0081(3)
C61 0.0235(6) 0.0220(6) 0.0156(6) 0.0076(5) 0.0027(5) 0.0096(5)
O1 0.0219(4) 0.0200(4) 0.0148(4) 0.0052(3) 0.0078(3) 0.0087(4)

loop_
_atom_type_symbol
_atom_type_description
_atom_type_scat_dispersion_real
_atom_type_scat_dispersion_imag
_atom_type_scat_source
C C 0.0033 0.0016 'International Tables Vol C Tables 4.2.6.8 and 6.1.1.4'
H H 0.0000 0.0000 'International Tables Vol C Tables 4.2.6.8 and 6.1.1.4'
N N 0.0061 0.0033 'International Tables Vol C Tables 4.2.6.8 and 6.1.1.4'
O O 0.0106 0.0060 'International Tables Vol C Tables 4.2.6.8 and 6.1.1.4'

loop_
_geom_angle_atom_site_label_1
_geom_angle_atom_site_label_2
_geom_angle_atom_site_label_3
_geom_angle
C6 N1 C2 116.27(10)
N3 C2 N21 117.55(10)
N3 C2 N1 125.45(10)
N21 C2 N1 116.95(10)
C4 N3 C2 115.36(9)
N3 C4 C5 125.10(10)
N3 C4 N41 115.97(9)
C5 C4 N41 118.85(10)
C4 C5 N51 125.17(10)
C4 C5 C6 113.76(10)
N51 C5 C6 120.85(10)
N1 C6 O61 121.15(10)
N1 C6 C5 123.97(10)
O61 C6 C5 114.87(10)
C2 N21 H21A 117.5(10)
C2 N21 H21B 119.1(10)
H21A N21 H21B 121.0(14)
C42 N41 C47A 106.59(9)
C42 N41 C4 129.12(9)
C47A N41 C4 122.72(9)
N43 C42 N41 112.29(10)
N43 C42 C421 124.39(10)
N41 C42 C421 123.28(10)
C42 N43 C43A 105.73(9)
N43 C43A C44 130.53(10)
N43 C43A C47A 109.88(10)
C44 C43A C47A 119.58(10)
C45 C44 C43A 117.83(11)
C45 C44 H44 121.1
C43A C44 H44 121.1
C44 C45 C46 121.60(11)
C44 C45 H45 119.2
C46 C45 H45 119.2
C47 C46 C45 121.37(11)
C47 C46 H46 119.3
C45 C46 H46 119.3
C46 C47 C47A 116.50(11)
C46 C47 H47 121.8
C47A C47 H47 121.8
N41 C47A C47 131.39(10)
N41 C47A C43A 105.48(9)
C47 C47A C43A 123.10(10)
C422 C421 C426 119.22(10)
C422 C421 C42 121.38(10)
C426 C421 C42 119.38(10)
C423 C422 C421 120.15(11)
C423 C422 H422 119.9
C421 C422 H422 119.9
C422 C423 C424 121.21(11)
C422 C423 H423 119.4
C424 C423 H423 119.4
C423 C424 C425 118.19(11)
C423 C424 C427 120.61(11)
C425 C424 C427 121.20(11)
C426 C425 C424 121.21(11)
C426 C425 H425 119.4
C424 C425 H425 119.4
C425 C426 C421 120.01(11)
C425 C426 H426 120.0
C421 C426 H426 120.0
C424 C427 H47A 109.5
C424 C427 H47B 109.5
H47A C427 H47B 109.5
C424 C427 H47C 109.5
H47A C427 H47C 109.5
H47B C427 H47C 109.5
C5 N51 H51A 112.1(10)
C5 N51 H51B 114.1(10)
H51A N51 H51B 111.3(14)
C6 O61 C61 116.75(9)
O61 C61 H61A 109.5
O61 C61 H61B 109.5
H61A C61 H61B 109.5
O61 C61 H61C 109.5
H61A C61 H61C 109.5
H61B C61 H61C 109.5
H1A O1 H1B 105.8(15)

loop_
_geom_bond_atom_site_label_1
_geom_bond_atom_site_label_2
_geom_bond_distance
N1 C6 1.3108(15)
N1 C2 1.3612(14)
C2 N3 1.3425(14)
C2 N21 1.3456(15)
N3 C4 1.3410(14)
C4 C5 1.3723(16)
C4 N41 1.4329(14)
C5 N51 1.4112(14)
C5 C6 1.4178(15)
C6 O61 1.3417(13)
N21 H21A 0.920(16)
N21 H21B 0.884(16)
N41 C42 1.3860(14)
N41 C47A 1.3913(14)
C42 N43 1.3182(14)
C42 C421 1.4694(15)
N43 C43A 1.3922(14)
C43A C44 1.4004(16)
C43A C47A 1.4007(15)
C44 C45 1.3895(17)
C44 H44 0.9500
C45 C46 1.4038(17)
C45 H45 0.9500
C46 C47 1.3873(16)
C46 H46 0.9500
C47 C47A 1.3944(15)
C47 H47 0.9500
C421 C422 1.3966(16)
C421 C426 1.3985(15)
C422 C423 1.3884(16)
C422 H422 0.9500
C423 C424 1.3962(17)
C423 H423 0.9500
C424 C425 1.3964(17)
C424 C427 1.5093(17)
C425 C426 1.3903(16)
C425 H425 0.9500
C426 H426 0.9500
C427 H47A 0.9800
C427 H47B 0.9800
C427 H47C 0.9800
N51 H51A 0.908(16)
N51 H51B 0.906(17)
O61 C61 1.4428(14)
C61 H61A 0.9800
C61 H61B 0.9800
C61 H61C 0.9800
O1 H1A 0.872(18)
O1 H1B 0.880(18)

loop_
_geom_hbond_atom_site_label_D
_geom_hbond_atom_site_label_H
_geom_hbond_atom_site_label_A
_geom_hbond_site_symmetry_A
_geom_hbond_distance_DH
_geom_hbond_distance_HA
_geom_hbond_distance_DA
_geom_hbond_angle_DHA
_geom_hbond_publ_flag
O1 H1A N43 . 0.873(19) 1.970(19) 2.8421(15) 178.1(17) no
O1 H1B N51 2_666 0.880(19) 2.08(2) 2.9243(16) 161.7(16) no
N21 H21A O1 2_566 0.920(17) 2.076(17) 2.9881(16) 170.7(14) no
N21 H21B O1 1_556 0.884(16) 2.061(16) 2.8729(14) 152.4(16) no

loop_
_geom_torsion_atom_site_label_1
_geom_torsion_atom_site_label_2
_geom_torsion_atom_site_label_3
_geom_torsion_atom_site_label_4
_geom_torsion
C6 N1 C2 N3 3.53(16)
C6 N1 C2 N21 -179.02(10)
N21 C2 N3 C4 -179.31(10)
N1 C2 N3 C4 -1.88(16)
C2 N3 C4 C5 -1.03(16)
C2 N3 C4 N41 175.46(9)
N3 C4 C5 N51 -172.67(10)
N41 C4 C5 N51 10.94(16)
N3 C4 C5 C6 1.92(16)
N41 C4 C5 C6 -174.47(9)
C2 N1 C6 O61 178.12(9)
C2 N1 C6 C5 -2.41(16)
C4 C5 C6 N1 -0.07(16)
N51 C5 C6 N1 174.78(10)
C4 C5 C6 O61 179.43(9)
N51 C5 C6 O61 -5.72(15)
N3 C4 N41 C42 62.21(15)
C5 C4 N41 C42 -121.08(12)
N3 C4 N41 C47A -101.53(12)
C5 C4 N41 C47A 75.18(14)
C47A N41 C42 N43 -1.42(12)
C4 N41 C42 N43 -167.19(10)
C47A N41 C42 C421 -179.32(10)
C4 N41 C42 C421 14.91(17)
N41 C42 N43 C43A 1.01(12)
C421 C42 N43 C43A 178.88(10)
C42 N43 C43A C44 179.09(12)
C42 N43 C43A C47A -0.21(12)
N43 C43A C44 C45 -177.90(11)
C47A C43A C44 C45 1.35(17)
C43A C44 C45 C46 -0.10(18)
C44 C45 C46 C47 -0.73(19)
C45 C46 C47 C47A 0.26(17)
C42 N41 C47A C47 -176.73(12)
C4 N41 C47A C47 -9.82(18)
C42 N41 C47A C43A 1.19(12)
C4 N41 C47A C43A 168.09(10)
C46 C47 C47A N41 178.65(11)
C46 C47 C47A C43A 1.05(17)
N43 C43A C47A N41 -0.63(12)
C44 C43A C47A N41 179.98(10)
N43 C43A C47A C47 177.50(10)
C44 C43A C47A C47 -1.89(17)
N43 C42 C421 C422 -143.75(11)
N41 C42 C421 C422 33.89(16)
N43 C42 C421 C426 34.72(16)
N41 C42 C421 C426 -147.63(11)
C426 C421 C422 C423 0.20(17)
C42 C421 C422 C423 178.68(10)
C421 C422 C423 C424 0.60(17)
C422 C423 C424 C425 -0.78(17)
C422 C423 C424 C427 178.95(11)
C423 C424 C425 C426 0.18(17)
C427 C424 C425 C426 -179.56(11)
C424 C425 C426 C421 0.61(17)
C422 C421 C426 C425 -0.80(16)
C42 C421 C426 C425 -179.31(10)
N1 C6 O61 C61 0.98(15)
C5 C6 O61 C61 -178.54(9)

_cod_database_fobs_code 2021777
